data_4110062
loop_
_publ_author_name
'Masakazu Hirotsu'
'Philip P. Fontaine'
'Peter Y. Zavalij'
'Lawrence R. Sita'

_publ_section_title
;
 Extreme N\\tbN Bond Elongation and Facile N-Atom Functionalization
 Reactions within Two Structurally Versatile New Families of Group 4
 Bimetallic "Side-on-Bridged" Dinitrogen Complexes for Zirconium and
 Hafnium
;
_journal_name_full 'Journal of the American Chemical Society'
_journal_page_first 12690
_journal_page_last 12692
_journal_paper_doi 10.1021/ja0752989
_journal_volume 129
_journal_year 2007
_chemical_absolute_configuration ad
_chemical_formula_moiety 'C42 H74 Hf2 N8 Si'
_chemical_formula_sum 'C42 H74 Hf2 N8 Si'
_chemical_formula_weight 1076.16
_chemical_name_common cmpd_7a
_chemical_name_systematic ?
_space_group_IT_number 43
_symmetry_cell_setting orthorhombic
_symmetry_space_group_name_Hall 'F 2 -2d'
_symmetry_space_group_name_H-M 'F d d 2'
_atom_sites_solution_hydrogens geom
_atom_sites_solution_primary direct
_atom_sites_solution_secondary difmap
_audit_creation_method 'SHELXL-97 & ZCIF'
_cell_angle_alpha 90.00
_cell_angle_beta 90.00
_cell_angle_gamma 90.00
_cell_formula_units_Z 16
_cell_length_a 40.804(2)
_cell_length_b 45.984(2)
_cell_length_c 9.8364(5)
_cell_measurement_reflns_used 7130
_cell_measurement_temperature 220(2)
_cell_measurement_theta_max 28.2
_cell_measurement_theta_min 2.5
_cell_volume 18456.3(15)
_computing_cell_refinement 'SAINT (Bruker, 1999)'
_computing_data_collection 'SMART (Bruker, 1999)'
_computing_data_reduction SAINT
_computing_molecular_graphics 'XSHEL (Bruker, 1999)'
_computing_publication_material SHELXL-97
_computing_structure_refinement 'SHELXL-97 (Sheldrick, 1997)'
_computing_structure_solution 'SHELXS-97 (Sheldrick, 1990)'
_diffrn_ambient_temperature 220(2)
_diffrn_detector 'CCD area detector'
_diffrn_detector_area_resol_mean 8.33
_diffrn_detector_type 'Bruker Smart1000'
_diffrn_measured_fraction_theta_full 0.999
_diffrn_measured_fraction_theta_max 0.999
_diffrn_measurement_details 606,606,587
_diffrn_measurement_device_type 'three-circle diffractometer'
_diffrn_measurement_method 'omega scans'
_diffrn_measurement_specimen_support 'cactus needle'
_diffrn_orient_matrix_type standard
_diffrn_orient_matrix_UB_11 -0.0143162
_diffrn_orient_matrix_UB_12 -0.0174103
_diffrn_orient_matrix_UB_13 -0.0135823
_diffrn_orient_matrix_UB_21 -0.0183892
_diffrn_orient_matrix_UB_22 0.0129483
_diffrn_orient_matrix_UB_23 -0.0291827
_diffrn_orient_matrix_UB_31 0.0075829
_diffrn_orient_matrix_UB_32 -0.0014677
_diffrn_orient_matrix_UB_33 -0.0964338
_diffrn_radiation_monochromator graphite
_diffrn_radiation_source 'fine-focus sealed tube'
_diffrn_radiation_type MoK\a
_diffrn_radiation_wavelength 0.71073
_diffrn_reflns_av_R_equivalents 0.0366
_diffrn_reflns_av_sigmaI/netI 0.0520
_diffrn_reflns_limit_h_max 52
_diffrn_reflns_limit_h_min 0
_diffrn_reflns_limit_k_max 59
_diffrn_reflns_limit_k_min 0
_diffrn_reflns_limit_l_max 12
_diffrn_reflns_limit_l_min -12
_diffrn_reflns_number 67588
_diffrn_reflns_theta_full 27.50
_diffrn_reflns_theta_max 27.50
_diffrn_reflns_theta_min 2.51
_diffrn_source_current 40
_diffrn_source_voltage 50
_diffrn_standards_decay_% 0
_exptl_absorpt_coefficient_mu 4.560
_exptl_absorpt_correction_T_max 0.761
_exptl_absorpt_correction_T_min 0.450
_exptl_absorpt_correction_type multi-scan
_exptl_absorpt_process_details 'SADABS (Sheldrick, 1996)'
_exptl_crystal_colour orange
_exptl_crystal_density_diffrn 1.549
_exptl_crystal_density_method not-measured
_exptl_crystal_description needle
_exptl_crystal_F_000 8640
_exptl_crystal_id cmpd_7a
_exptl_crystal_size_max 0.25
_exptl_crystal_size_mid 0.09
_exptl_crystal_size_min 0.06
_refine_diff_density_max 1.046
_refine_diff_density_min -0.571
_refine_diff_density_rms 0.089
_refine_ls_abs_structure_details '(Flack, 1983)'
_refine_ls_abs_structure_Flack 0.031(8)
_refine_ls_extinction_method none
_refine_ls_goodness_of_fit_ref 1.000
_refine_ls_hydrogen_treatment mixed
_refine_ls_matrix_type full
_refine_ls_number_parameters 508
_refine_ls_number_reflns 20048
_refine_ls_number_restraints 5
_refine_ls_restrained_S_all 1.000
_refine_ls_R_factor_all 0.0420
_refine_ls_R_factor_gt 0.0367
_refine_ls_shift/su_max 0.001
_refine_ls_shift/su_mean 0.000
_refine_ls_structure_factor_coef Fsqd
_refine_ls_weighting_details 'w=1/[\s^2^(Fo^2^)+(0.02P)^2^+180.5P], P=(max(Fo^2^,0)+2Fc^2^)/3'
_refine_ls_weighting_scheme calc
_refine_ls_wR_factor_gt 0.0712
_refine_ls_wR_factor_ref 0.0728
_reflns_number_gt 18208
_reflns_number_total 20048
_reflns_threshold_expression >2sigma(I)
_cod_data_source_file ja0752989si20070716_045216.cif
_cod_data_source_block cmpd_7_a
_cod_original_cell_volume 18456.4(16)
_cod_database_code 4110062

loop_
_symmetry_equiv_pos_as_xyz
'x, y, z'
'-x, -y, z'
'x+1/4, -y+1/4, z+1/4'
'-x+1/4, y+1/4, z+1/4'
'x, y+1/2, z+1/2'
'-x, -y+1/2, z+1/2'
'x+1/4, -y+3/4, z+3/4'
'-x+1/4, y+3/4, z+3/4'
'x+1/2, y, z+1/2'
'-x+1/2, -y, z+1/2'
'x+3/4, -y+1/4, z+3/4'
'-x+3/4, y+1/4, z+3/4'
'x+1/2, y+1/2, z'
'-x+1/2, -y+1/2, z'
'x+3/4, -y+3/4, z+1/4'
'-x+3/4, y+3/4, z+1/4'

loop_
_atom_site_label
_atom_site_type_symbol
_atom_site_fract_x
_atom_site_fract_y
_atom_site_fract_z
_atom_site_U_iso_or_equiv
_atom_site_adp_type
_atom_site_occupancy
_atom_site_symmetry_multiplicity
_atom_site_calc_flag
_atom_site_refinement_flags
Hf1 Hf 0.074992(5) 0.163708(5) 0.52206(2) 0.02778(5) Uani 1 1 d D
Hf2 Hf 0.058183(5) 0.094838(5) 0.496827(19) 0.02537(5) Uani 1 1 d D
H1 H 0.0419(12) 0.1321(7) 0.515(6) 0.041(14) Uiso 1 1 d D
N1 N 0.11976(10) 0.14248(9) 0.4850(5) 0.0340(10) Uani 1 1 d .
N2 N 0.09535(9) 0.12084(8) 0.5053(5) 0.0301(9) Uani 1 1 d .
Si1 Si 0.15973(4) 0.13299(4) 0.48468(19) 0.0433(4) Uani 1 1 d D
H1A H 0.16599(19) 0.1197(4) 0.596(3) 0.057(19) Uiso 1 1 calc RD
H1B H 0.1769(5) 0.1561(7) 0.48303(19) 0.048(16) Uiso 1 1 calc RD
C1 C 0.17314(13) 0.10928(14) 0.3395(6) 0.0384(14) Uani 1 1 d .
C2 C 0.18786(15) 0.08241(15) 0.3593(7) 0.0486(16) Uani 1 1 d .
H2 H 0.1913 0.0760 0.4489 0.058 Uiso 1 1 calc R
C3 C 0.19775(15) 0.06468(14) 0.2535(9) 0.0606(18) Uani 1 1 d .
H3 H 0.2082 0.0469 0.2711 0.073 Uiso 1 1 calc R
C4 C 0.1920(2) 0.07352(18) 0.1221(9) 0.064(2) Uani 1 1 d .
H4 H 0.1978 0.0614 0.0492 0.077 Uiso 1 1 calc R
C5 C 0.17786(18) 0.10000(17) 0.0972(7) 0.062(2) Uani 1 1 d .
H5 H 0.1744 0.1061 0.0072 0.074 Uiso 1 1 calc R
C6 C 0.16863(17) 0.11766(15) 0.2038(7) 0.0537(18) Uani 1 1 d .
H6 H 0.1591 0.1358 0.1849 0.064 Uiso 1 1 calc R
N21 N 0.03967(12) 0.18646(10) 0.3776(4) 0.0345(11) Uani 1 1 d .
N22 N 0.09297(14) 0.19572(11) 0.3644(5) 0.0420(13) Uani 1 1 d .
N23 N 0.05796(14) 0.21703(11) 0.1956(5) 0.0466(13) Uani 1 1 d .
C20 C 0.06373(17) 0.20042(13) 0.3106(6) 0.0391(15) Uani 1 1 d .
C21 C 0.0367(2) 0.20723(15) 0.0871(7) 0.068(2) Uani 1 1 d .
H21A H 0.0317 0.1868 0.0996 0.102 Uiso 1 1 calc R
H21B H 0.0476 0.2100 0.0004 0.102 Uiso 1 1 calc R
H21C H 0.0165 0.2184 0.0885 0.102 Uiso 1 1 calc R
C22 C 0.07066(19) 0.24621(14) 0.1826(7) 0.063(2) Uani 1 1 d .
H22A H 0.0841 0.2508 0.2611 0.094 Uiso 1 1 calc R
H22B H 0.0526 0.2599 0.1771 0.094 Uiso 1 1 calc R
H22C H 0.0838 0.2476 0.1007 0.094 Uiso 1 1 calc R
C23 C 0.00530(17) 0.19538(13) 0.3675(6) 0.0451(16) Uani 1 1 d .
H23 H -0.0022 0.1915 0.2734 0.054 Uiso 1 1 calc R
C24 C -0.01599(15) 0.17801(14) 0.4627(6) 0.0494(17) Uani 1 1 d .
H24A H -0.0099 0.1823 0.5560 0.074 Uiso 1 1 calc R
H24B H -0.0129 0.1574 0.4453 0.074 Uiso 1 1 calc R
H24C H -0.0388 0.1831 0.4483 0.074 Uiso 1 1 calc R
C25 C 0.0004(2) 0.22782(15) 0.3964(8) 0.068(2) Uani 1 1 d .
H25A H 0.0053 0.2318 0.4911 0.102 Uiso 1 1 calc R
H25B H -0.0222 0.2331 0.3776 0.102 Uiso 1 1 calc R
H25C H 0.0149 0.2391 0.3388 0.102 Uiso 1 1 calc R
C26 C 0.12457(17) 0.19694(15) 0.2913(7) 0.0577(19) Uani 1 1 d .
H26 H 0.1375 0.1803 0.3263 0.069 Uiso 1 1 calc R
C27 C 0.1446(2) 0.22417(19) 0.3278(8) 0.087(3) Uani 1 1 d .
H27A H 0.1341 0.2412 0.2898 0.130 Uiso 1 1 calc R
H27B H 0.1665 0.2224 0.2907 0.130 Uiso 1 1 calc R
H27C H 0.1459 0.2261 0.4259 0.130 Uiso 1 1 calc R
C28 C 0.1231(2) 0.19260(16) 0.1375(7) 0.072(2) Uani 1 1 d .
H28A H 0.1090 0.1762 0.1167 0.108 Uiso 1 1 calc R
H28B H 0.1450 0.1888 0.1030 0.108 Uiso 1 1 calc R
H28C H 0.1144 0.2100 0.0950 0.108 Uiso 1 1 calc R
N31 N 0.02392(11) 0.08248(10) 0.6672(4) 0.0319(10) Uani 1 1 d .
N32 N 0.07259(12) 0.06050(10) 0.6480(5) 0.0338(11) Uani 1 1 d .
N33 N 0.03904(14) 0.04835(11) 0.8405(5) 0.0439(13) Uani 1 1 d .
C30 C 0.04503(15) 0.06328(12) 0.7200(5) 0.0321(13) Uani 1 1 d .
C31 C 0.04732(19) 0.01791(15) 0.8578(7) 0.063(2) Uani 1 1 d .
H31A H 0.0517 0.0093 0.7698 0.094 Uiso 1 1 calc R
H31B H 0.0291 0.0079 0.9006 0.094 Uiso 1 1 calc R
H31C H 0.0666 0.0162 0.9148 0.094 Uiso 1 1 calc R
C32 C 0.02398(18) 0.06239(17) 0.9555(6) 0.064(2) Uani 1 1 d .
H32A H 0.0232 0.0832 0.9401 0.096 Uiso 1 1 calc R
H32B H 0.0367 0.0584 1.0367 0.096 Uiso 1 1 calc R
H32C H 0.0019 0.0550 0.9674 0.096 Uiso 1 1 calc R
C33 C -0.01125(13) 0.08142(13) 0.6977(6) 0.0403(14) Uani 1 1 d .
H33 H -0.0144 0.0870 0.7940 0.048 Uiso 1 1 calc R
C34 C -0.02894(15) 0.10353(15) 0.6091(6) 0.0486(16) Uani 1 1 d .
H34A H -0.0521 0.1034 0.6304 0.073 Uiso 1 1 calc R
H34B H -0.0259 0.0986 0.5141 0.073 Uiso 1 1 calc R
H34C H -0.0201 0.1228 0.6262 0.073 Uiso 1 1 calc R
C35 C -0.02613(17) 0.05137(16) 0.6767(8) 0.063(2) Uani 1 1 d .
H35A H -0.0144 0.0373 0.7315 0.094 Uiso 1 1 calc R
H35B H -0.0245 0.0460 0.5815 0.094 Uiso 1 1 calc R
H35C H -0.0490 0.0517 0.7036 0.094 Uiso 1 1 calc R
C36 C 0.10286(16) 0.04812(15) 0.7041(6) 0.0462(16) Uani 1 1 d .
H36 H 0.0982 0.0277 0.7291 0.055 Uiso 1 1 calc R
C37 C 0.12879(18) 0.0477(2) 0.6003(7) 0.079(3) Uani 1 1 d .
H37A H 0.1211 0.0374 0.5206 0.118 Uiso 1 1 calc R
H37B H 0.1480 0.0380 0.6364 0.118 Uiso 1 1 calc R
H37C H 0.1344 0.0675 0.5755 0.118 Uiso 1 1 calc R
C38 C 0.11529(19) 0.06344(18) 0.8311(7) 0.067(2) Uani 1 1 d .
H38A H 0.0975 0.0655 0.8957 0.100 Uiso 1 1 calc R
H38B H 0.1236 0.0825 0.8068 0.100 Uiso 1 1 calc R
H38C H 0.1328 0.0521 0.8717 0.100 Uiso 1 1 calc R
C40 C 0.04816(17) 0.19414(14) 0.7056(6) 0.0413(15) Uani 1 1 d .
H40 H 0.0257 0.2023 0.7000 0.050 Uiso 1 1 calc R
C41 C 0.05631(15) 0.16717(12) 0.7681(6) 0.0404(14) Uani 1 1 d .
C42 C 0.09067(15) 0.16587(11) 0.7687(6) 0.0377(13) Uani 1 1 d .
C43 C 0.10304(17) 0.19193(14) 0.7121(5) 0.0415(15) Uani 1 1 d .
C44 C 0.07658(18) 0.20941(13) 0.6748(6) 0.0422(16) Uani 1 1 d .
C45 C 0.03278(18) 0.14659(15) 0.8315(6) 0.0550(19) Uani 1 1 d .
H45A H 0.0398 0.1268 0.8143 0.083 Uiso 1 1 calc R
H45B H 0.0112 0.1496 0.7929 0.083 Uiso 1 1 calc R
H45C H 0.0320 0.1500 0.9288 0.083 Uiso 1 1 calc R
C46 C 0.11115(19) 0.14188(16) 0.8300(6) 0.059(2) Uani 1 1 d .
H46A H 0.1281 0.1362 0.7660 0.089 Uiso 1 1 calc R
H46B H 0.0973 0.1253 0.8500 0.089 Uiso 1 1 calc R
H46C H 0.1213 0.1488 0.9132 0.089 Uiso 1 1 calc R
C47 C 0.13894(16) 0.20048(18) 0.7088(7) 0.065(2) Uani 1 1 d .
H47A H 0.1433 0.2146 0.7796 0.097 Uiso 1 1 calc R
H47B H 0.1441 0.2089 0.6209 0.097 Uiso 1 1 calc R
H47C H 0.1524 0.1834 0.7237 0.097 Uiso 1 1 calc R
C48 C 0.0785(2) 0.23965(14) 0.6169(7) 0.073(3) Uani 1 1 d .
H48A H 0.1000 0.2428 0.5775 0.110 Uiso 1 1 calc R
H48B H 0.0748 0.2537 0.6888 0.110 Uiso 1 1 calc R
H48C H 0.0619 0.2420 0.5472 0.110 Uiso 1 1 calc R
C50 C 0.01856(15) 0.06898(13) 0.3355(5) 0.0351(14) Uani 1 1 d .
H50 H -0.0040 0.0629 0.3583 0.042 Uiso 1 1 calc R
C51 C 0.02739(13) 0.09566(11) 0.2744(5) 0.0324(12) Uani 1 1 d .
C52 C 0.06097(13) 0.09486(11) 0.2459(6) 0.0313(11) Uani 1 1 d .
C53 C 0.07317(14) 0.06681(11) 0.2852(5) 0.0309(12) Uani 1 1 d .
C54 C 0.04629(16) 0.05112(12) 0.3408(5) 0.0347(14) Uani 1 1 d .
C55 C 0.00406(14) 0.11928(13) 0.2315(6) 0.0423(14) Uani 1 1 d .
H55A H -0.0157 0.1182 0.2863 0.063 Uiso 1 1 calc R
H55B H -0.0016 0.1167 0.1364 0.063 Uiso 1 1 calc R
H55C H 0.0144 0.1381 0.2440 0.063 Uiso 1 1 calc R
C56 C 0.08025(15) 0.11745(14) 0.1697(6) 0.0422(15) Uani 1 1 d .
H56A H 0.0655 0.1323 0.1359 0.063 Uiso 1 1 calc R
H56B H 0.0915 0.1084 0.0939 0.063 Uiso 1 1 calc R
H56C H 0.0962 0.1262 0.2302 0.063 Uiso 1 1 calc R
C57 C 0.10631(14) 0.05541(13) 0.2528(7) 0.0470(15) Uani 1 1 d .
H57A H 0.1079 0.0518 0.1558 0.070 Uiso 1 1 calc R
H57B H 0.1099 0.0374 0.3019 0.070 Uiso 1 1 calc R
H57C H 0.1227 0.0696 0.2794 0.070 Uiso 1 1 calc R
C58 C 0.04720(18) 0.02032(13) 0.3879(7) 0.0561(19) Uani 1 1 d .
H58A H 0.0313 0.0090 0.3373 0.084 Uiso 1 1 calc R
H58B H 0.0420 0.0195 0.4840 0.084 Uiso 1 1 calc R
H58C H 0.0689 0.0124 0.3729 0.084 Uiso 1 1 calc R

loop_
_atom_site_aniso_label
_atom_site_aniso_U_11
_atom_site_aniso_U_22
_atom_site_aniso_U_33
_atom_site_aniso_U_23
_atom_site_aniso_U_13
_atom_site_aniso_U_12
Hf1 0.03120(12) 0.02545(10) 0.02670(10) -0.00114(9) -0.00323(9) -0.00158(9)
Hf2 0.02704(10) 0.02533(10) 0.02374(10) -0.00108(9) -0.00194(9) -0.00056(9)
N1 0.028(2) 0.028(2) 0.046(3) -0.001(2) -0.001(2) -0.0042(18)
N2 0.028(2) 0.028(2) 0.034(2) -0.002(2) -0.004(2) -0.0031(18)
Si1 0.0282(8) 0.0461(10) 0.0557(11) -0.0060(9) -0.0047(8) -0.0028(7)
C1 0.020(3) 0.040(3) 0.056(4) 0.002(3) 0.000(3) -0.003(3)
C2 0.032(3) 0.053(4) 0.060(4) 0.002(3) -0.002(3) -0.002(3)
C3 0.043(4) 0.051(4) 0.088(5) -0.001(5) 0.009(4) 0.007(3)
C4 0.055(4) 0.066(5) 0.072(5) -0.017(4) 0.030(4) -0.006(4)
C5 0.067(5) 0.065(5) 0.053(4) -0.005(4) 0.022(4) -0.020(4)
C6 0.047(4) 0.047(4) 0.066(5) 0.009(3) 0.013(3) -0.003(3)
N21 0.044(3) 0.028(3) 0.032(2) 0.006(2) -0.010(2) 0.003(2)
N22 0.048(3) 0.034(3) 0.043(3) 0.010(2) 0.000(3) -0.004(3)
N23 0.074(4) 0.032(3) 0.034(3) 0.010(2) -0.011(3) -0.002(3)
C20 0.059(4) 0.026(3) 0.032(3) -0.001(2) -0.004(3) 0.002(3)
C21 0.116(7) 0.048(4) 0.041(4) 0.005(3) -0.021(4) -0.009(5)
C22 0.098(6) 0.036(4) 0.055(4) 0.012(3) -0.006(4) -0.006(4)
C23 0.054(4) 0.042(4) 0.039(3) -0.001(3) -0.013(3) 0.012(3)
C24 0.041(4) 0.055(4) 0.052(4) -0.004(3) -0.007(3) 0.012(3)
C25 0.079(6) 0.048(4) 0.078(5) -0.001(4) -0.007(4) 0.027(4)
C26 0.049(4) 0.057(4) 0.067(5) 0.025(4) 0.009(4) -0.010(3)
C27 0.079(6) 0.094(7) 0.087(6) 0.018(5) 0.008(5) -0.046(5)
C28 0.094(7) 0.053(5) 0.069(5) 0.001(4) 0.041(5) -0.010(5)
N31 0.031(2) 0.035(3) 0.029(2) 0.004(2) 0.0017(19) -0.003(2)
N32 0.037(3) 0.029(2) 0.036(3) 0.004(2) -0.005(2) 0.006(2)
N33 0.062(4) 0.041(3) 0.029(2) 0.007(2) -0.004(2) -0.005(3)
C30 0.047(4) 0.021(3) 0.028(3) 0.003(2) -0.007(3) -0.004(2)
C31 0.077(6) 0.052(4) 0.060(4) 0.028(4) -0.007(4) -0.010(4)
C32 0.079(5) 0.087(6) 0.027(3) 0.002(3) 0.000(3) -0.022(5)
C33 0.034(3) 0.051(4) 0.037(3) 0.001(3) 0.008(2) -0.005(3)
C34 0.035(3) 0.055(4) 0.056(4) -0.003(3) 0.008(3) 0.004(3)
C35 0.050(4) 0.063(5) 0.076(5) 0.015(4) 0.000(4) -0.023(4)
C36 0.046(4) 0.047(4) 0.045(4) 0.000(3) -0.010(3) 0.011(3)
C37 0.048(5) 0.124(8) 0.063(5) 0.004(5) -0.006(4) 0.034(5)
C38 0.068(5) 0.074(6) 0.057(4) -0.013(4) -0.025(4) 0.015(4)
C40 0.050(4) 0.039(4) 0.036(3) -0.016(3) -0.008(3) 0.011(3)
C41 0.056(4) 0.041(3) 0.024(3) -0.015(3) 0.002(3) -0.004(3)
C42 0.053(4) 0.036(3) 0.025(3) -0.004(3) -0.006(3) 0.004(3)
C43 0.057(4) 0.040(4) 0.027(3) -0.008(2) -0.009(3) -0.010(3)
C44 0.067(5) 0.031(3) 0.029(3) -0.010(2) -0.007(3) -0.005(3)
C45 0.076(5) 0.057(5) 0.032(3) -0.016(3) 0.009(3) -0.016(4)
C46 0.076(5) 0.063(5) 0.038(3) 0.003(3) -0.010(3) 0.017(4)
C47 0.054(4) 0.085(6) 0.056(4) -0.009(4) -0.012(3) -0.022(4)
C48 0.128(8) 0.031(4) 0.059(5) -0.010(3) -0.011(5) -0.002(4)
C50 0.035(3) 0.041(4) 0.029(3) -0.007(2) -0.003(2) -0.012(3)
C51 0.035(3) 0.040(3) 0.022(3) -0.008(3) -0.007(2) 0.002(2)
C52 0.033(3) 0.034(3) 0.026(3) -0.007(2) -0.001(2) 0.002(2)
C53 0.035(3) 0.034(3) 0.024(3) -0.010(2) -0.001(2) 0.002(2)
C54 0.050(4) 0.024(3) 0.030(3) -0.009(2) -0.003(3) -0.004(3)
C55 0.044(4) 0.052(4) 0.032(3) 0.000(3) -0.007(3) 0.007(3)
C56 0.047(4) 0.050(4) 0.029(3) 0.006(3) 0.002(3) -0.004(3)
C57 0.047(3) 0.050(4) 0.044(3) -0.010(3) -0.001(3) 0.013(3)
C58 0.075(5) 0.030(4) 0.063(4) -0.002(3) -0.008(4) -0.006(3)

loop_
_atom_type_symbol
_atom_type_description
_atom_type_scat_dispersion_real
_atom_type_scat_dispersion_imag
_atom_type_scat_source
C C 0.0033 0.0016 'International Tables Vol C Tables 4.2.6.8 and 6.1.1.4'
H H 0.0000 0.0000 'International Tables Vol C Tables 4.2.6.8 and 6.1.1.4'
N N 0.0061 0.0033 'International Tables Vol C Tables 4.2.6.8 and 6.1.1.4'
Si Si 0.0817 0.0704 'International Tables Vol C Tables 4.2.6.8 and 6.1.1.4'
Hf Hf -0.5830 6.1852 'International Tables Vol C Tables 4.2.6.8 and 6.1.1.4'

loop_
_geom_angle_atom_site_label_1
_geom_angle_atom_site_label_2
_geom_angle_atom_site_label_3
_geom_angle
N1 Hf1 N2 39.09(14)
N1 Hf1 N22 84.35(19)
N2 Hf1 N22 114.83(18)
N1 Hf1 N21 130.89(18)
N2 Hf1 N21 128.25(17)
N22 Hf1 N21 58.56(19)
N1 Hf1 C42 87.96(18)
N2 Hf1 C42 90.67(17)
N22 Hf1 C42 123.68(19)
N21 Hf1 C42 138.21(17)
N1 Hf1 C40 139.06(19)
N2 Hf1 C40 136.86(19)
N22 Hf1 C40 105.6(2)
N21 Hf1 C40 85.26(18)
C42 Hf1 C40 53.11(19)
N1 Hf1 C41 117.03(19)
N2 Hf1 C41 104.28(18)
N22 Hf1 C41 135.20(18)
N21 Hf1 C41 112.04(18)
C42 Hf1 C41 32.24(18)
C40 Hf1 C41 32.58(18)
N1 Hf1 C43 88.48(19)
N2 Hf1 C43 110.52(19)
N22 Hf1 C43 91.50(18)
N21 Hf1 C43 120.53(18)
C42 Hf1 C43 32.47(18)
C40 Hf1 C43 52.4(2)
C41 Hf1 C43 53.42(19)
N1 Hf1 C44 117.2(2)
N2 Hf1 C44 141.45(19)
N22 Hf1 C44 82.0(2)
N21 Hf1 C44 90.28(18)
C42 Hf1 C44 53.11(18)
C40 Hf1 C44 31.5(2)
C41 Hf1 C44 53.35(19)
C43 Hf1 C44 31.5(2)
N1 Hf1 Hf2 73.60(11)
N2 Hf1 Hf2 34.96(10)
N22 Hf1 Hf2 130.58(13)
N21 Hf1 Hf2 105.45(12)
C42 Hf1 Hf2 99.56(12)
C40 Hf1 Hf2 120.11(16)
C41 Hf1 Hf2 94.04(13)
C43 Hf1 Hf2 130.34(14)
C44 Hf1 Hf2 147.37(14)
N1 Hf1 H1 104.1(13)
N2 Hf1 H1 65.6(13)
N22 Hf1 H1 132.2(18)
N21 Hf1 H1 83.3(15)
C42 Hf1 H1 103.8(18)
C40 Hf1 H1 97.9(16)
C41 Hf1 H1 83.0(18)
C43 Hf1 H1 134.9(18)
C44 Hf1 H1 129.4(16)
Hf2 Hf1 H1 30.7(13)
N2 Hf2 N32 101.58(18)
N2 Hf2 N31 127.59(18)
N32 Hf2 N31 59.56(17)
N2 Hf2 C52 90.40(19)
N32 Hf2 C52 130.48(17)
N31 Hf2 C52 140.44(17)
N2 Hf2 C51 114.77(19)
N32 Hf2 C51 135.60(17)
N31 Hf2 C51 109.84(17)
C52 Hf2 C51 32.51(16)
N2 Hf2 C53 99.29(18)
N32 Hf2 C53 97.09(18)
N31 Hf2 C53 129.38(17)
C52 Hf2 C53 33.39(16)
C51 Hf2 C53 54.07(17)
N2 Hf2 C50 144.10(19)
N32 Hf2 C50 104.43(18)
N31 Hf2 C50 87.26(17)
C52 Hf2 C50 53.81(17)
C51 Hf2 C50 32.27(16)
C53 Hf2 C50 53.43(18)
N2 Hf2 C54 131.04(19)
N32 Hf2 C54 83.98(17)
N31 Hf2 C54 97.43(18)
C52 Hf2 C54 54.10(18)
C51 Hf2 C54 53.21(18)
C53 Hf2 C54 32.37(18)
C50 Hf2 C54 31.62(19)
N2 Hf2 Hf1 39.50(11)
N32 Hf2 Hf1 125.38(12)
N31 Hf2 Hf1 108.64(12)
C52 Hf2 Hf1 93.80(12)
C51 Hf2 Hf1 99.02(12)
C53 Hf2 Hf1 120.64(13)
C50 Hf2 Hf1 129.32(13)
C54 Hf2 Hf1 147.78(13)
N2 Hf2 H1 72.8(14)
N32 Hf2 H1 133(2)
N31 Hf2 H1 86.6(18)
C52 Hf2 H1 96(2)
C51 Hf2 H1 83.6(19)
C53 Hf2 H1 130(2)
C50 Hf2 H1 105.2(16)
C54 Hf2 H1 135.5(17)
Hf1 Hf2 H1 33.3(14)
N2 N1 Si1 119.7(3)
N2 N1 Hf1 72.1(2)
Si1 N1 Hf1 163.6(3)
N1 N2 Hf2 167.5(4)
N1 N2 Hf1 68.8(2)
Hf2 N2 Hf1 105.54(18)
N1 Si1 C1 115.7(2)
N1 Si1 H1A 108.4
C1 Si1 H1A 108.4
N1 Si1 H1B 108.4
C1 Si1 H1B 108.4
H1A Si1 H1B 107.4
C2 C1 C6 115.8(6)
C2 C1 Si1 122.4(5)
C6 C1 Si1 121.8(5)
C3 C2 C1 123.1(7)
C3 C2 H2 118.4
C1 C2 H2 118.4
C4 C3 C2 118.9(7)
C4 C3 H3 120.6
C2 C3 H3 120.6
C5 C4 C3 120.2(7)
C5 C4 H4 119.9
C3 C4 H4 119.9
C4 C5 C6 120.2(7)
C4 C5 H5 119.9
C6 C5 H5 119.9
C5 C6 C1 121.8(7)
C5 C6 H6 119.1
C1 C6 H6 119.1
C20 N21 C23 122.1(5)
C20 N21 Hf1 93.6(4)
C23 N21 Hf1 141.0(4)
C20 N22 C26 125.9(5)
C20 N22 Hf1 95.1(4)
C26 N22 Hf1 129.9(4)
C20 N23 C22 121.6(5)
C20 N23 C21 122.2(5)
C22 N23 C21 116.0(5)
N22 C20 N21 112.6(5)
N22 C20 N23 124.8(6)
N21 C20 N23 122.6(6)
N23 C21 H21A 109.5
N23 C21 H21B 109.5
H21A C21 H21B 109.5
N23 C21 H21C 109.5
H21A C21 H21C 109.5
H21B C21 H21C 109.5
N23 C22 H22A 109.5
N23 C22 H22B 109.5
H22A C22 H22B 109.5
N23 C22 H22C 109.5
H22A C22 H22C 109.5
H22B C22 H22C 109.5
N21 C23 C24 111.2(5)
N21 C23 C25 112.7(6)
C24 C23 C25 109.0(6)
N21 C23 H23 107.9
C24 C23 H23 107.9
C25 C23 H23 107.9
C23 C24 H24A 109.5
C23 C24 H24B 109.5
H24A C24 H24B 109.5
C23 C24 H24C 109.5
H24A C24 H24C 109.5
H24B C24 H24C 109.5
C23 C25 H25A 109.5
C23 C25 H25B 109.5
H25A C25 H25B 109.5
C23 C25 H25C 109.5
H25A C25 H25C 109.5
H25B C25 H25C 109.5
N22 C26 C28 116.3(6)
N22 C26 C27 112.4(6)
C28 C26 C27 111.0(6)
N22 C26 H26 105.4
C28 C26 H26 105.4
C27 C26 H26 105.4
C26 C27 H27A 109.5
C26 C27 H27B 109.5
H27A C27 H27B 109.5
C26 C27 H27C 109.5
H27A C27 H27C 109.5
H27B C27 H27C 109.5
C26 C28 H28A 109.5
C26 C28 H28B 109.5
H28A C28 H28B 109.5
C26 C28 H28C 109.5
H28A C28 H28C 109.5
H28B C28 H28C 109.5
C30 N31 C33 121.9(5)
C30 N31 Hf2 93.2(3)
C33 N31 Hf2 140.1(3)
C30 N32 C36 123.1(5)
C30 N32 Hf2 93.6(3)
C36 N32 Hf2 137.9(4)
C30 N33 C32 121.5(5)
C30 N33 C31 122.4(5)
C32 N33 C31 116.1(5)
N32 C30 N31 113.5(5)
N32 C30 N33 123.5(5)
N31 C30 N33 122.9(6)
N33 C31 H31A 109.5
N33 C31 H31B 109.5
H31A C31 H31B 109.5
N33 C31 H31C 109.5
H31A C31 H31C 109.5
H31B C31 H31C 109.5
N33 C32 H32A 109.5
N33 C32 H32B 109.5
H32A C32 H32B 109.5
N33 C32 H32C 109.5
H32A C32 H32C 109.5
H32B C32 H32C 109.5
N31 C33 C34 109.0(5)
N31 C33 C35 113.1(5)
C34 C33 C35 109.8(5)
N31 C33 H33 108.3
C34 C33 H33 108.3
C35 C33 H33 108.3
C33 C34 H34A 109.5
C33 C34 H34B 109.5
H34A C34 H34B 109.5
C33 C34 H34C 109.5
H34A C34 H34C 109.5
H34B C34 H34C 109.5
C33 C35 H35A 109.5
C33 C35 H35B 109.5
H35A C35 H35B 109.5
C33 C35 H35C 109.5
H35A C35 H35C 109.5
H35B C35 H35C 109.5
N32 C36 C37 110.4(5)
N32 C36 C38 114.2(6)
C37 C36 C38 109.6(6)
N32 C36 H36 107.4
C37 C36 H36 107.4
C38 C36 H36 107.4
C36 C37 H37A 109.5
C36 C37 H37B 109.5
H37A C37 H37B 109.5
C36 C37 H37C 109.5
H37A C37 H37C 109.5
H37B C37 H37C 109.5
C36 C38 H38A 109.5
C36 C38 H38B 109.5
H38A C38 H38B 109.5
C36 C38 H38C 109.5
H38A C38 H38C 109.5
H38B C38 H38C 109.5
C44 C40 C41 109.8(6)
C44 C40 Hf1 76.3(4)
C41 C40 Hf1 74.1(3)
C44 C40 H40 124.7
C41 C40 H40 124.7
Hf1 C40 H40 124.7
C42 C41 C40 105.8(5)
C42 C41 C45 128.1(6)
C40 C41 C45 125.8(6)
C42 C41 Hf1 72.7(3)
C40 C41 Hf1 73.4(3)
C45 C41 Hf1 123.6(4)
C41 C42 C43 108.5(5)
C41 C42 C46 125.9(6)
C43 C42 C46 125.4(6)
C41 C42 Hf1 75.1(3)
C43 C42 Hf1 75.2(3)
C46 C42 Hf1 119.8(4)
C44 C43 C42 108.4(6)
C44 C43 C47 126.3(6)
C42 C43 C47 124.9(6)
C44 C43 Hf1 75.7(3)
C42 C43 Hf1 72.4(3)
C47 C43 Hf1 123.3(4)
C40 C44 C43 107.3(6)
C40 C44 C48 126.4(7)
C43 C44 C48 126.3(7)
C40 C44 Hf1 72.2(3)
C43 C44 Hf1 72.8(3)
C48 C44 Hf1 122.2(4)
C41 C45 H45A 109.5
C41 C45 H45B 109.5
H45A C45 H45B 109.5
C41 C45 H45C 109.5
H45A C45 H45C 109.5
H45B C45 H45C 109.5
C42 C46 H46A 109.5
C42 C46 H46B 109.5
H46A C46 H46B 109.5
C42 C46 H46C 109.5
H46A C46 H46C 109.5
H46B C46 H46C 109.5
C43 C47 H47A 109.5
C43 C47 H47B 109.5
H47A C47 H47B 109.5
C43 C47 H47C 109.5
H47A C47 H47C 109.5
H47B C47 H47C 109.5
C44 C48 H48A 109.5
C44 C48 H48B 109.5
H48A C48 H48B 109.5
C44 C48 H48C 109.5
H48A C48 H48C 109.5
H48B C48 H48C 109.5
C54 C50 C51 108.6(5)
C54 C50 Hf2 74.8(3)
C51 C50 Hf2 72.5(3)
C54 C50 H50 125.4
C51 C50 H50 125.4
Hf2 C50 H50 125.4
C52 C51 C50 108.2(5)
C52 C51 C55 125.6(5)
C50 C51 C55 125.8(5)
C52 C51 Hf2 71.7(3)
C50 C51 Hf2 75.2(3)
C55 C51 Hf2 124.7(3)
C51 C52 C53 108.0(5)
C51 C52 C56 126.5(5)
C53 C52 C56 125.0(5)
C51 C52 Hf2 75.8(3)
C53 C52 Hf2 75.3(3)
C56 C52 Hf2 121.5(4)
C54 C53 C52 107.0(5)
C54 C53 C57 127.3(5)
C52 C53 C57 125.1(5)
C54 C53 Hf2 75.8(3)
C52 C53 Hf2 71.3(3)
C57 C53 Hf2 125.3(4)
C50 C54 C53 108.2(5)
C50 C54 C58 126.1(6)
C53 C54 C58 125.6(6)
C50 C54 Hf2 73.5(3)
C53 C54 Hf2 71.8(3)
C58 C54 Hf2 123.5(4)
C51 C55 H55A 109.5
C51 C55 H55B 109.5
H55A C55 H55B 109.5
C51 C55 H55C 109.5
H55A C55 H55C 109.5
H55B C55 H55C 109.5
C52 C56 H56A 109.5
C52 C56 H56B 109.5
H56A C56 H56B 109.5
C52 C56 H56C 109.5
H56A C56 H56C 109.5
H56B C56 H56C 109.5
C53 C57 H57A 109.5
C53 C57 H57B 109.5
H57A C57 H57B 109.5
C53 C57 H57C 109.5
H57A C57 H57C 109.5
H57B C57 H57C 109.5
C54 C58 H58A 109.5
C54 C58 H58B 109.5
H58A C58 H58B 109.5
C54 C58 H58C 109.5
H58A C58 H58C 109.5
H58B C58 H58C 109.5

loop_
_geom_bond_atom_site_label_1
_geom_bond_atom_site_label_2
_geom_bond_distance
Hf1 N1 2.103(4)
Hf1 N2 2.145(4)
Hf1 N22 2.261(5)
Hf1 N21 2.278(4)
Hf1 C42 2.511(6)
Hf1 C40 2.533(6)
Hf1 C41 2.542(6)
Hf1 C43 2.548(5)
Hf1 C44 2.584(6)
Hf1 Hf2 3.2498(3)
Hf1 H1 1.99(4)
Hf2 N2 1.933(4)
Hf2 N32 2.247(4)
Hf2 N31 2.255(4)
Hf2 C52 2.471(6)
Hf2 C51 2.523(5)
Hf2 C53 2.523(5)
Hf2 C50 2.559(5)
Hf2 C54 2.575(5)
Hf2 H1 1.84(4)
N1 N2 1.422(5)
N1 Si1 1.688(4)
Si1 C1 1.878(7)
Si1 H1A 1.2751
Si1 H1B 1.2751
C1 C2 1.388(9)
C1 C6 1.402(8)
C2 C3 1.382(10)
C2 H2 0.9400
C3 C4 1.375(11)
C3 H3 0.9400
C4 C5 1.369(10)
C4 H4 0.9400
C5 C6 1.379(9)
C5 H5 0.9400
C6 H6 0.9400
N21 C20 1.346(8)
N21 C23 1.465(8)
N22 C20 1.323(8)
N22 C26 1.478(8)
N23 C20 1.385(7)
N23 C22 1.444(8)
N23 C21 1.447(8)
C21 H21A 0.9700
C21 H21B 0.9700
C21 H21C 0.9700
C22 H22A 0.9700
C22 H22B 0.9700
C22 H22C 0.9700
C23 C24 1.507(9)
C23 C25 1.532(8)
C23 H23 0.9900
C24 H24A 0.9700
C24 H24B 0.9700
C24 H24C 0.9700
C25 H25A 0.9700
C25 H25B 0.9700
C25 H25C 0.9700
C26 C28 1.527(10)
C26 C27 1.538(10)
C26 H26 0.9900
C27 H27A 0.9700
C27 H27B 0.9700
C27 H27C 0.9700
C28 H28A 0.9700
C28 H28B 0.9700
C28 H28C 0.9700
N31 C30 1.338(7)
N31 C33 1.467(7)
N32 C30 1.336(7)
N32 C36 1.468(7)
N33 C30 1.391(7)
N33 C32 1.440(8)
N33 C31 1.450(8)
C31 H31A 0.9700
C31 H31B 0.9700
C31 H31C 0.9700
C32 H32A 0.9700
C32 H32B 0.9700
C32 H32C 0.9700
C33 C34 1.522(8)
C33 C35 1.524(8)
C33 H33 0.9900
C34 H34A 0.9700
C34 H34B 0.9700
C34 H34C 0.9700
C35 H35A 0.9700
C35 H35B 0.9700
C35 H35C 0.9700
C36 C37 1.470(9)
C36 C38 1.521(8)
C36 H36 0.9900
C37 H37A 0.9700
C37 H37B 0.9700
C37 H37C 0.9700
C38 H38A 0.9700
C38 H38B 0.9700
C38 H38C 0.9700
C40 C44 1.389(9)
C40 C41 1.423(8)
C40 H40 0.9900
C41 C42 1.403(8)
C41 C45 1.486(8)
C42 C43 1.415(8)
C42 C46 1.509(8)
C43 C44 1.395(9)
C43 C47 1.517(9)
C44 C48 1.505(9)
C45 H45A 0.9700
C45 H45B 0.9700
C45 H45C 0.9700
C46 H46A 0.9700
C46 H46B 0.9700
C46 H46C 0.9700
C47 H47A 0.9700
C47 H47B 0.9700
C47 H47C 0.9700
C48 H48A 0.9700
C48 H48B 0.9700
C48 H48C 0.9700
C50 C54 1.399(8)
C50 C51 1.413(7)
C50 H50 0.9900
C51 C52 1.399(7)
C51 C55 1.505(7)
C52 C53 1.436(7)
C52 C56 1.503(8)
C53 C54 1.422(8)
C53 C57 1.485(7)
C54 C58 1.491(8)
C55 H55A 0.9700
C55 H55B 0.9700
C55 H55C 0.9700
C56 H56A 0.9700
C56 H56B 0.9700
C56 H56C 0.9700
C57 H57A 0.9700
C57 H57B 0.9700
C57 H57C 0.9700
C58 H58A 0.9700
C58 H58B 0.9700
C58 H58C 0.9700

loop_
_geom_torsion_atom_site_label_1
_geom_torsion_atom_site_label_2
_geom_torsion_atom_site_label_3
_geom_torsion_atom_site_label_4
_geom_torsion
N1 Hf1 Hf2 N2 7.7(3)
N22 Hf1 Hf2 N2 74.9(3)
N21 Hf1 Hf2 N2 136.5(3)
C42 Hf1 Hf2 N2 -77.3(3)
C40 Hf1 Hf2 N2 -130.0(3)
C41 Hf1 Hf2 N2 -109.3(3)
C43 Hf1 Hf2 N2 -65.7(3)
C44 Hf1 Hf2 N2 -107.3(4)
N1 Hf1 Hf2 N32 69.4(2)
N2 Hf1 Hf2 N32 61.7(3)
N22 Hf1 Hf2 N32 136.6(2)
N21 Hf1 Hf2 N32 -161.81(19)
C42 Hf1 Hf2 N32 -15.6(2)
C40 Hf1 Hf2 N32 -68.3(2)
C41 Hf1 Hf2 N32 -47.6(2)
C43 Hf1 Hf2 N32 -4.0(3)
C44 Hf1 Hf2 N32 -45.6(3)
N1 Hf1 Hf2 N31 134.79(18)
N2 Hf1 Hf2 N31 127.1(3)
N22 Hf1 Hf2 N31 -158.0(2)
N21 Hf1 Hf2 N31 -96.41(17)
C42 Hf1 Hf2 N31 49.79(18)
C40 Hf1 Hf2 N31 -2.9(2)
C41 Hf1 Hf2 N31 17.78(18)
C43 Hf1 Hf2 N31 61.4(2)
C44 Hf1 Hf2 N31 19.8(3)
N1 Hf1 Hf2 C52 -78.30(18)
N2 Hf1 Hf2 C52 -86.0(3)
N22 Hf1 Hf2 C52 -11.1(2)
N21 Hf1 Hf2 C52 50.50(17)
C42 Hf1 Hf2 C52 -163.30(17)
C40 Hf1 Hf2 C52 144.0(2)
C41 Hf1 Hf2 C52 164.69(18)
C43 Hf1 Hf2 C52 -151.7(2)
C44 Hf1 Hf2 C52 166.7(3)
N1 Hf1 Hf2 C51 -110.61(18)
N2 Hf1 Hf2 C51 -118.3(3)
N22 Hf1 Hf2 C51 -43.4(2)
N21 Hf1 Hf2 C51 18.19(18)
C42 Hf1 Hf2 C51 164.39(17)
C40 Hf1 Hf2 C51 111.7(2)
C41 Hf1 Hf2 C51 132.38(19)
C43 Hf1 Hf2 C51 176.0(2)
C44 Hf1 Hf2 C51 134.4(3)
N1 Hf1 Hf2 C53 -57.2(2)
N2 Hf1 Hf2 C53 -64.9(3)
N22 Hf1 Hf2 C53 10.0(2)
N21 Hf1 Hf2 C53 71.56(19)
C42 Hf1 Hf2 C53 -142.2(2)
C40 Hf1 Hf2 C53 165.1(2)
C41 Hf1 Hf2 C53 -174.2(2)
C43 Hf1 Hf2 C53 -130.6(3)
C44 Hf1 Hf2 C53 -172.3(3)
N1 Hf1 Hf2 C50 -123.0(2)
N2 Hf1 Hf2 C50 -130.7(3)
N22 Hf1 Hf2 C50 -55.8(2)
N21 Hf1 Hf2 C50 5.8(2)
C42 Hf1 Hf2 C50 152.0(2)
C40 Hf1 Hf2 C50 99.3(2)
C41 Hf1 Hf2 C50 120.0(2)
C43 Hf1 Hf2 C50 163.6(2)
C44 Hf1 Hf2 C50 122.0(3)
N1 Hf1 Hf2 C54 -82.9(3)
N2 Hf1 Hf2 C54 -90.6(3)
N22 Hf1 Hf2 C54 -15.7(3)
N21 Hf1 Hf2 C54 45.9(3)
C42 Hf1 Hf2 C54 -167.9(3)
C40 Hf1 Hf2 C54 139.4(3)
C41 Hf1 Hf2 C54 160.1(3)
C43 Hf1 Hf2 C54 -156.3(3)
C44 Hf1 Hf2 C54 162.1(4)
N22 Hf1 N1 N2 -142.3(3)
N21 Hf1 N1 N2 -103.5(3)
C42 Hf1 N1 N2 93.6(3)
C40 Hf1 N1 N2 110.3(3)
C41 Hf1 N1 N2 79.1(3)
C43 Hf1 N1 N2 126.1(3)
C44 Hf1 N1 N2 139.7(3)
Hf2 Hf1 N1 N2 -7.0(2)
N2 Hf1 N1 Si1 -138.4(11)
N22 Hf1 N1 Si1 79.3(10)
N21 Hf1 N1 Si1 118.1(10)
C42 Hf1 N1 Si1 -44.8(10)
C40 Hf1 N1 Si1 -28.1(11)
C41 Hf1 N1 Si1 -59.3(10)
C43 Hf1 N1 Si1 -12.3(10)
C44 Hf1 N1 Si1 1.3(11)
Hf2 Hf1 N1 Si1 -145.4(10)
Si1 N1 N2 Hf2 -127.1(14)
Hf1 N1 N2 Hf2 65.3(15)
Si1 N1 N2 Hf1 167.5(4)
N32 Hf2 N2 N1 165.5(15)
N31 Hf2 N2 N1 -134.1(15)
C52 Hf2 N2 N1 33.9(15)
C51 Hf2 N2 N1 11.6(16)
C53 Hf2 N2 N1 66.2(15)
C50 Hf2 N2 N1 29.7(17)
C54 Hf2 N2 N1 73.4(16)
Hf1 Hf2 N2 N1 -61.6(15)
N32 Hf2 N2 Hf1 -132.9(2)
N31 Hf2 N2 Hf1 -72.6(3)
C52 Hf2 N2 Hf1 95.5(2)
C51 Hf2 N2 Hf1 73.2(2)
C53 Hf2 N2 Hf1 127.8(2)
C50 Hf2 N2 Hf1 91.3(3)
C54 Hf2 N2 Hf1 135.0(2)
N22 Hf1 N2 N1 42.1(3)
N21 Hf1 N2 N1 110.6(3)
C42 Hf1 N2 N1 -85.9(3)
C40 Hf1 N2 N1 -116.0(3)
C41 Hf1 N2 N1 -115.5(3)
C43 Hf1 N2 N1 -59.6(3)
C44 Hf1 N2 N1 -67.5(4)
Hf2 Hf1 N2 N1 168.2(4)
N1 Hf1 N2 Hf2 -168.2(4)
N22 Hf1 N2 Hf2 -126.1(2)
N21 Hf1 N2 Hf2 -57.6(3)
C42 Hf1 N2 Hf2 105.8(2)
C40 Hf1 N2 Hf2 75.8(3)
C41 Hf1 N2 Hf2 76.3(2)
C43 Hf1 N2 Hf2 132.1(2)
C44 Hf1 N2 Hf2 124.3(3)
N2 N1 Si1 C1 66.7(5)
Hf1 N1 Si1 C1 -160.0(9)
N1 Si1 C1 C2 -123.1(5)
N1 Si1 C1 C6 56.4(6)
C6 C1 C2 C3 0.2(9)
Si1 C1 C2 C3 179.8(5)
C1 C2 C3 C4 -1.9(10)
C2 C3 C4 C5 2.5(11)
C3 C4 C5 C6 -1.5(12)
C4 C5 C6 C1 -0.3(11)
C2 C1 C6 C5 0.9(10)
Si1 C1 C6 C5 -178.6(5)
N1 Hf1 N21 C20 -44.5(4)
N2 Hf1 N21 C20 -95.8(4)
N22 Hf1 N21 C20 2.5(3)
C42 Hf1 N21 C20 109.5(4)
C40 Hf1 N21 C20 114.1(4)
C41 Hf1 N21 C20 133.1(3)
C43 Hf1 N21 C20 73.6(4)
C44 Hf1 N21 C20 83.0(4)
Hf2 Hf1 N21 C20 -125.9(3)
N1 Hf1 N21 C23 158.0(5)
N2 Hf1 N21 C23 106.7(6)
N22 Hf1 N21 C23 -155.0(7)
C42 Hf1 N21 C23 -48.1(7)
C40 Hf1 N21 C23 -43.4(6)
C41 Hf1 N21 C23 -24.5(6)
C43 Hf1 N21 C23 -83.9(6)
C44 Hf1 N21 C23 -74.5(6)
Hf2 Hf1 N21 C23 76.5(6)
N1 Hf1 N22 C20 143.7(4)
N2 Hf1 N22 C20 118.5(4)
N21 Hf1 N22 C20 -2.6(3)
C42 Hf1 N22 C20 -132.6(4)
C40 Hf1 N22 C20 -76.8(4)
C41 Hf1 N22 C20 -93.1(4)
C43 Hf1 N22 C20 -128.0(4)
C44 Hf1 N22 C20 -97.8(4)
Hf2 Hf1 N22 C20 81.0(4)
N1 Hf1 N22 C26 -3.6(5)
N2 Hf1 N22 C26 -28.8(6)
N21 Hf1 N22 C26 -149.9(6)
C42 Hf1 N22 C26 80.1(6)
C40 Hf1 N22 C26 135.9(5)
C41 Hf1 N22 C26 119.6(5)
C43 Hf1 N22 C26 84.7(6)
C44 Hf1 N22 C26 114.9(6)
Hf2 Hf1 N22 C26 -66.4(6)
C26 N22 C20 N21 153.3(6)
Hf1 N22 C20 N21 4.0(5)
C26 N22 C20 N23 -24.8(10)
Hf1 N22 C20 N23 -174.0(5)
C23 N21 C20 N22 159.5(5)
Hf1 N21 C20 N22 -4.0(5)
C23 N21 C20 N23 -22.4(8)
Hf1 N21 C20 N23 174.1(5)
C22 N23 C20 N22 -51.6(9)
C21 N23 C20 N22 133.7(7)
C22 N23 C20 N21 130.5(7)
C21 N23 C20 N21 -44.1(9)
C20 N21 C23 C24 -174.5(5)
Hf1 N21 C23 C24 -21.3(8)
C20 N21 C23 C25 -51.8(7)
Hf1 N21 C23 C25 101.4(7)
C20 N22 C26 C28 -22.8(10)
Hf1 N22 C26 C28 115.6(6)
C20 N22 C26 C27 106.8(8)
Hf1 N22 C26 C27 -114.8(6)
N2 Hf2 N31 C30 -79.2(4)
N32 Hf2 N31 C30 1.6(3)
C52 Hf2 N31 C30 119.7(3)
C51 Hf2 N31 C30 133.6(3)
C53 Hf2 N31 C30 74.3(4)
C50 Hf2 N31 C30 110.1(3)
C54 Hf2 N31 C30 80.1(3)
Hf1 Hf2 N31 C30 -119.1(3)
N2 Hf2 N31 C33 127.7(6)
N32 Hf2 N31 C33 -151.4(7)
C52 Hf2 N31 C33 -33.3(7)
C51 Hf2 N31 C33 -19.4(6)
C53 Hf2 N31 C33 -78.7(6)
C50 Hf2 N31 C33 -42.9(6)
C54 Hf2 N31 C33 -72.9(6)
Hf1 Hf2 N31 C33 87.9(6)
N2 Hf2 N32 C30 125.4(3)
N31 Hf2 N32 C30 -1.6(3)
C52 Hf2 N32 C30 -134.0(3)
C51 Hf2 N32 C30 -89.5(4)
C53 Hf2 N32 C30 -133.6(3)
C50 Hf2 N32 C30 -79.6(4)
C54 Hf2 N32 C30 -103.9(3)
Hf1 Hf2 N32 C30 90.5(3)
N2 Hf2 N32 C36 -27.0(6)
N31 Hf2 N32 C36 -154.0(6)
C52 Hf2 N32 C36 73.6(6)
C51 Hf2 N32 C36 118.1(6)
C53 Hf2 N32 C36 74.0(6)
C50 Hf2 N32 C36 128.0(6)
C54 Hf2 N32 C36 103.7(6)
Hf1 Hf2 N32 C36 -61.9(6)
C36 N32 C30 N31 160.8(5)
Hf2 N32 C30 N31 2.6(5)
C36 N32 C30 N33 -17.4(9)
Hf2 N32 C30 N33 -175.7(5)
C33 N31 C30 N32 157.3(5)
Hf2 N31 C30 N32 -2.6(5)
C33 N31 C30 N33 -24.4(8)
Hf2 N31 C30 N33 175.7(5)
C32 N33 C30 N32 138.3(6)
C31 N33 C30 N32 -42.1(9)
C32 N33 C30 N31 -39.8(8)
C31 N33 C30 N31 139.8(6)
C30 N31 C33 C34 -173.0(5)
Hf2 N31 C33 C34 -25.2(8)
C30 N31 C33 C35 -50.5(7)
Hf2 N31 C33 C35 97.2(7)
C30 N32 C36 C37 179.5(6)
Hf2 N32 C36 C37 -34.0(9)
C30 N32 C36 C38 -56.4(8)
Hf2 N32 C36 C38 90.1(7)
N1 Hf1 C40 C44 56.7(5)
N2 Hf1 C40 C44 116.6(4)
N22 Hf1 C40 C44 -42.9(4)
N21 Hf1 C40 C44 -98.3(4)
C42 Hf1 C40 C44 77.8(4)
C41 Hf1 C40 C44 115.7(5)
C43 Hf1 C40 C44 36.7(4)
Hf2 Hf1 C40 C44 156.5(3)
N1 Hf1 C40 C41 -58.9(5)
N2 Hf1 C40 C41 0.9(5)
N22 Hf1 C40 C41 -158.5(3)
N21 Hf1 C40 C41 146.0(4)
C42 Hf1 C40 C41 -37.9(3)
C43 Hf1 C40 C41 -79.0(4)
C44 Hf1 C40 C41 -115.7(5)
Hf2 Hf1 C40 C41 40.9(4)
C44 C40 C41 C42 -2.6(6)
Hf1 C40 C41 C42 65.9(4)
C44 C40 C41 C45 171.6(5)
Hf1 C40 C41 C45 -119.8(5)
C44 C40 C41 Hf1 -68.6(4)
N1 Hf1 C41 C42 27.9(4)
N2 Hf1 C41 C42 67.6(3)
N22 Hf1 C41 C42 -83.0(4)
N21 Hf1 C41 C42 -150.0(3)
C40 Hf1 C41 C42 -113.0(5)
C43 Hf1 C41 C42 -37.5(3)
C44 Hf1 C41 C42 -77.1(4)
Hf2 Hf1 C41 C42 101.5(3)
N1 Hf1 C41 C40 140.9(4)
N2 Hf1 C41 C40 -179.3(3)
N22 Hf1 C41 C40 30.0(5)
N21 Hf1 C41 C40 -37.0(4)
C42 Hf1 C41 C40 113.0(5)
C43 Hf1 C41 C40 75.5(4)
C44 Hf1 C41 C40 35.9(4)
Hf2 Hf1 C41 C40 -145.4(3)
N1 Hf1 C41 C45 -96.7(5)
N2 Hf1 C41 C45 -57.0(6)
N22 Hf1 C41 C45 152.4(5)
N21 Hf1 C41 C45 85.4(5)
C42 Hf1 C41 C45 -124.6(7)
C40 Hf1 C41 C45 122.3(7)
C43 Hf1 C41 C45 -162.2(6)
C44 Hf1 C41 C45 158.3(6)
Hf2 Hf1 C41 C45 -23.1(5)
C40 C41 C42 C43 1.9(6)
C45 C41 C42 C43 -172.1(5)
Hf1 C41 C42 C43 68.4(4)
C40 C41 C42 C46 177.3(5)
C45 C41 C42 C46 3.2(9)
Hf1 C41 C42 C46 -116.3(6)
C40 C41 C42 Hf1 -66.4(4)
C45 C41 C42 Hf1 119.5(6)
N1 Hf1 C42 C41 -155.4(3)
N2 Hf1 C42 C41 -116.4(3)
N22 Hf1 C42 C41 122.8(3)
N21 Hf1 C42 C41 44.1(4)
C40 Hf1 C42 C41 38.3(3)
C43 Hf1 C42 C41 114.3(5)
C44 Hf1 C42 C41 77.9(4)
Hf2 Hf1 C42 C41 -82.4(3)
N1 Hf1 C42 C43 90.4(4)
N2 Hf1 C42 C43 129.4(4)
N22 Hf1 C42 C43 8.5(4)
N21 Hf1 C42 C43 -70.2(5)
C40 Hf1 C42 C43 -76.0(4)
C41 Hf1 C42 C43 -114.3(5)
C44 Hf1 C42 C43 -36.3(4)
Hf2 Hf1 C42 C43 163.4(3)
N1 Hf1 C42 C46 -32.2(5)
N2 Hf1 C42 C46 6.8(5)
N22 Hf1 C42 C46 -114.0(5)
N21 Hf1 C42 C46 167.2(5)
C40 Hf1 C42 C46 161.4(6)
C41 Hf1 C42 C46 123.2(6)
C43 Hf1 C42 C46 -122.6(7)
C44 Hf1 C42 C46 -158.9(6)
Hf2 Hf1 C42 C46 40.8(5)
C41 C42 C43 C44 -0.6(6)
C46 C42 C43 C44 -176.0(5)
Hf1 C42 C43 C44 67.7(4)
C41 C42 C43 C47 172.9(5)
C46 C42 C43 C47 -2.4(9)
Hf1 C42 C43 C47 -118.8(6)
C41 C42 C43 Hf1 -68.3(4)
C46 C42 C43 Hf1 116.3(6)
N1 Hf1 C43 C44 156.4(4)
N2 Hf1 C43 C44 -170.7(4)
N22 Hf1 C43 C44 72.1(4)
N21 Hf1 C43 C44 18.3(5)
C42 Hf1 C43 C44 -115.0(6)
C40 Hf1 C43 C44 -36.6(4)
C41 Hf1 C43 C44 -77.8(4)
Hf2 Hf1 C43 C44 -136.8(3)
N1 Hf1 C43 C42 -88.6(4)
N2 Hf1 C43 C42 -55.6(4)
N22 Hf1 C43 C42 -172.9(4)
N21 Hf1 C43 C42 133.3(4)
C40 Hf1 C43 C42 78.4(4)
C41 Hf1 C43 C42 37.3(3)
C44 Hf1 C43 C42 115.0(6)
Hf2 Hf1 C43 C42 -21.7(4)
N1 Hf1 C43 C47 32.1(6)
N2 Hf1 C43 C47 65.0(6)
N22 Hf1 C43 C47 -52.2(6)
N21 Hf1 C43 C47 -106.1(6)
C42 Hf1 C43 C47 120.6(7)
C40 Hf1 C43 C47 -160.9(7)
C41 Hf1 C43 C47 157.9(7)
C44 Hf1 C43 C47 -124.3(7)
Hf2 Hf1 C43 C47 98.9(5)
C41 C40 C44 C43 2.3(6)
Hf1 C40 C44 C43 -64.8(4)
C41 C40 C44 C48 -175.5(6)
Hf1 C40 C44 C48 117.3(6)
C41 C40 C44 Hf1 67.1(4)
C42 C43 C44 C40 -1.0(6)
C47 C43 C44 C40 -174.5(5)
Hf1 C43 C44 C40 64.5(4)
C42 C43 C44 C48 176.8(6)
C47 C43 C44 C48 3.4(10)
Hf1 C43 C44 C48 -117.7(6)
C42 C43 C44 Hf1 -65.5(4)
C47 C43 C44 Hf1 121.1(6)
N1 Hf1 C44 C40 -142.0(4)
N2 Hf1 C44 C40 -101.1(4)
N22 Hf1 C44 C40 138.6(4)
N21 Hf1 C44 C40 80.4(4)
C42 Hf1 C44 C40 -77.8(4)
C41 Hf1 C44 C40 -37.2(3)
C43 Hf1 C44 C40 -115.2(6)
Hf2 Hf1 C44 C40 -39.7(5)
N1 Hf1 C44 C43 -26.8(4)
N2 Hf1 C44 C43 14.1(5)
N22 Hf1 C44 C43 -106.2(4)
N21 Hf1 C44 C43 -164.3(4)
C42 Hf1 C44 C43 37.5(4)
C40 Hf1 C44 C43 115.2(6)
C41 Hf1 C44 C43 78.0(4)
Hf2 Hf1 C44 C43 75.5(5)
N1 Hf1 C44 C48 95.7(6)
N2 Hf1 C44 C48 136.6(6)
N22 Hf1 C44 C48 16.3(6)
N21 Hf1 C44 C48 -41.8(6)
C42 Hf1 C44 C48 160.0(7)
C40 Hf1 C44 C48 -122.3(8)
C41 Hf1 C44 C48 -159.5(7)
C43 Hf1 C44 C48 122.5(8)
Hf2 Hf1 C44 C48 -162.0(5)
N2 Hf2 C50 C54 83.8(4)
N32 Hf2 C50 C54 -51.4(4)
N31 Hf2 C50 C54 -108.9(3)
C52 Hf2 C50 C54 78.6(4)
C51 Hf2 C50 C54 115.6(5)
C53 Hf2 C50 C54 36.8(3)
Hf1 Hf2 C50 C54 139.1(3)
N2 Hf2 C50 C51 -31.8(5)
N32 Hf2 C50 C51 -167.0(3)
N31 Hf2 C50 C51 135.4(3)
C52 Hf2 C50 C51 -37.0(3)
C53 Hf2 C50 C51 -78.8(3)
C54 Hf2 C50 C51 -115.6(5)
Hf1 Hf2 C50 C51 23.4(4)
C54 C50 C51 C52 -2.1(6)
Hf2 C50 C51 C52 64.6(4)
C54 C50 C51 C55 170.9(5)
Hf2 C50 C51 C55 -122.4(5)
C54 C50 C51 Hf2 -66.7(4)
N2 Hf2 C51 C52 44.8(3)
N32 Hf2 C51 C52 -97.1(4)
N31 Hf2 C51 C52 -163.5(3)
C53 Hf2 C51 C52 -38.6(3)
C50 Hf2 C51 C52 -115.3(5)
C54 Hf2 C51 C52 -79.1(3)
Hf1 Hf2 C51 C52 82.9(3)
N2 Hf2 C51 C50 160.1(3)
N32 Hf2 C51 C50 18.2(4)
N31 Hf2 C51 C50 -48.2(4)
C52 Hf2 C51 C50 115.3(5)
C53 Hf2 C51 C50 76.7(3)
C54 Hf2 C51 C50 36.2(3)
Hf1 Hf2 C51 C50 -161.9(3)
N2 Hf2 C51 C55 -76.3(5)
N32 Hf2 C51 C55 141.7(4)
N31 Hf2 C51 C55 75.4(5)
C52 Hf2 C51 C55 -121.1(6)
C53 Hf2 C51 C55 -159.7(5)
C50 Hf2 C51 C55 123.6(6)
C54 Hf2 C51 C55 159.8(5)
Hf1 Hf2 C51 C55 -38.3(5)
C50 C51 C52 C53 2.1(6)
C55 C51 C52 C53 -170.9(5)
Hf2 C51 C52 C53 69.1(4)
C50 C51 C52 C56 174.1(5)
C55 C51 C52 C56 1.1(9)
Hf2 C51 C52 C56 -118.9(6)
C50 C51 C52 Hf2 -67.0(4)
C55 C51 C52 Hf2 120.0(5)
N2 Hf2 C52 C51 -140.2(3)
N32 Hf2 C52 C51 114.1(3)
N31 Hf2 C52 C51 24.8(4)
C53 Hf2 C52 C51 113.3(4)
C50 Hf2 C52 C51 36.7(3)
C54 Hf2 C52 C51 76.1(3)
Hf1 Hf2 C52 C51 -100.8(3)
N2 Hf2 C52 C53 106.4(3)
N32 Hf2 C52 C53 0.8(4)
N31 Hf2 C52 C53 -88.5(4)
C51 Hf2 C52 C53 -113.3(4)
C50 Hf2 C52 C53 -76.6(3)
C54 Hf2 C52 C53 -37.2(3)
Hf1 Hf2 C52 C53 145.8(3)
N2 Hf2 C52 C56 -15.9(4)
N32 Hf2 C52 C56 -121.6(4)
N31 Hf2 C52 C56 149.2(4)
C51 Hf2 C52 C56 124.3(6)
C53 Hf2 C52 C56 -122.3(6)
C50 Hf2 C52 C56 161.1(5)
C54 Hf2 C52 C56 -159.6(5)
Hf1 Hf2 C52 C56 23.5(4)
C51 C52 C53 C54 -1.3(6)
C56 C52 C53 C54 -173.5(5)
Hf2 C52 C53 C54 68.1(4)
C51 C52 C53 C57 170.1(5)
C56 C52 C53 C57 -2.1(9)
Hf2 C52 C53 C57 -120.5(5)
C51 C52 C53 Hf2 -69.4(4)
C56 C52 C53 Hf2 118.4(5)
N2 Hf2 C53 C54 169.8(3)
N32 Hf2 C53 C54 66.8(3)
N31 Hf2 C53 C54 10.8(4)
C52 Hf2 C53 C54 -113.8(5)
C51 Hf2 C53 C54 -76.2(4)
C50 Hf2 C53 C54 -35.9(3)
Hf1 Hf2 C53 C54 -154.4(3)
N2 Hf2 C53 C52 -76.4(3)
N32 Hf2 C53 C52 -179.4(3)
N31 Hf2 C53 C52 124.5(3)
C51 Hf2 C53 C52 37.6(3)
C50 Hf2 C53 C52 77.9(3)
C54 Hf2 C53 C52 113.8(5)
Hf1 Hf2 C53 C52 -40.7(3)
N2 Hf2 C53 C57 43.9(5)
N32 Hf2 C53 C57 -59.1(5)
N31 Hf2 C53 C57 -115.2(5)
C52 Hf2 C53 C57 120.3(6)
C51 Hf2 C53 C57 157.8(6)
C50 Hf2 C53 C57 -161.9(6)
C54 Hf2 C53 C57 -126.0(6)
Hf1 Hf2 C53 C57 79.6(5)
C51 C50 C54 C53 1.2(6)
Hf2 C50 C54 C53 -63.9(4)
C51 C50 C54 C58 -175.1(5)
Hf2 C50 C54 C58 119.8(6)
C51 C50 C54 Hf2 65.1(4)
C52 C53 C54 C50 0.1(6)
C57 C53 C54 C50 -171.1(5)
Hf2 C53 C54 C50 65.1(4)
C52 C53 C54 C58 176.4(6)
C57 C53 C54 C58 5.2(9)
Hf2 C53 C54 C58 -118.7(6)
C52 C53 C54 Hf2 -65.0(4)
C57 C53 C54 Hf2 123.9(6)
N2 Hf2 C54 C50 -129.4(3)
N32 Hf2 C54 C50 130.5(3)
N31 Hf2 C54 C50 72.3(3)
C52 Hf2 C54 C50 -77.6(3)
C51 Hf2 C54 C50 -37.0(3)
C53 Hf2 C54 C50 -116.1(5)
Hf1 Hf2 C54 C50 -71.9(4)
N2 Hf2 C54 C53 -13.3(4)
N32 Hf2 C54 C53 -113.5(3)
N31 Hf2 C54 C53 -171.6(3)
C52 Hf2 C54 C53 38.4(3)
C51 Hf2 C54 C53 79.1(3)
C50 Hf2 C54 C53 116.1(5)
Hf1 Hf2 C54 C53 44.1(5)
N2 Hf2 C54 C58 107.8(5)
N32 Hf2 C54 C58 7.7(5)
N31 Hf2 C54 C58 -50.5(6)
C52 Hf2 C54 C58 159.6(6)
C51 Hf2 C54 C58 -159.8(6)
C53 Hf2 C54 C58 121.1(7)
C50 Hf2 C54 C58 -122.8(7)
Hf1 Hf2 C54 C58 165.3(4)
